data_7212280
loop_
_publ_author_name
'Bica, Katharina'
'Rijksen, Christiaan'
'Nieuwenhuyzen, Mark'
'Rogers, Robin D.'

_publ_section_title
;
 In search of pure liquid salt forms of aspirin: ionic liquid approaches
 with acetylsalicylic acid and salicylic acid.
;
_journal_issue 8
_journal_name_full 'Physical chemistry chemical physics : PCCP'
_journal_page_first 2011
_journal_page_last 2017
_journal_paper_doi 10.1039/b923855g
_journal_volume 12
_journal_year 2010
_chemical_formula_sum 'C23 H31 N O5'
_chemical_formula_weight 401.49
_chemical_name_systematic
;
?
;
_space_group_IT_number 2
_symmetry_cell_setting triclinic
_symmetry_space_group_name_Hall '-P 1'
_symmetry_space_group_name_H-M 'P -1'
_atom_sites_solution_hydrogens geom
_atom_sites_solution_primary direct
_atom_sites_solution_secondary difmap
_audit_creation_method SHELXL-97
_cell_angle_alpha 74.69(2)
_cell_angle_beta 89.45(2)
_cell_angle_gamma 76.56(2)
_cell_formula_units_Z 2
_cell_length_a 9.0510(10)
_cell_length_b 9.834(3)
_cell_length_c 12.765(4)
_cell_measurement_reflns_used 38
_cell_measurement_temperature 293(2)
_cell_measurement_theta_max 25.121
_cell_measurement_theta_min 10.636
_cell_volume 1064.2(5)
_computing_cell_refinement 'Siemens XSCANS'
_computing_data_collection 'Siemens XSCANS'
_computing_data_reduction 'Siemens XSCANS'
_computing_molecular_graphics 'Siemens SHELXTL'
_computing_publication_material 'Siemens SHELXTL'
_computing_structure_refinement 'SHELXL-97 (Sheldrick, 1997)'
_computing_structure_solution 'SHELXS-97 (Sheldrick, 1990)'
_diffrn_ambient_temperature 293(2)
_diffrn_measured_fraction_theta_full 0.687
_diffrn_measured_fraction_theta_max 0.687
_diffrn_measurement_device_type 'Seimens P4'
_diffrn_measurement_method '\w scans'
_diffrn_radiation_monochromator graphite
_diffrn_radiation_source 'fine-focus sealed tube'
_diffrn_radiation_type MoK\a
_diffrn_radiation_wavelength 0.71073
_diffrn_reflns_av_R_equivalents 0.0315
_diffrn_reflns_av_sigmaI/netI 0.0258
_diffrn_reflns_limit_h_max 5
_diffrn_reflns_limit_h_min -5
_diffrn_reflns_limit_k_max 11
_diffrn_reflns_limit_k_min -11
_diffrn_reflns_limit_l_max 15
_diffrn_reflns_limit_l_min -15
_diffrn_reflns_number 4990
_diffrn_reflns_theta_full 24.99
_diffrn_reflns_theta_max 24.99
_diffrn_reflns_theta_min 2.21
_diffrn_standards_decay_% 2
_diffrn_standards_interval_count 97
_diffrn_standards_number 3
_exptl_absorpt_coefficient_mu 0.088
_exptl_absorpt_correction_type none
_exptl_crystal_colour colourless
_exptl_crystal_density_diffrn 1.253
_exptl_crystal_density_method 'not measured'
_exptl_crystal_description 'irregular chunk'
_exptl_crystal_F_000 432
_exptl_crystal_size_max 0.34
_exptl_crystal_size_mid 0.30
_exptl_crystal_size_min 0.25
_refine_diff_density_max 0.202
_refine_diff_density_min -0.170
_refine_diff_density_rms 0.045
_refine_ls_extinction_coef 0.033(5)
_refine_ls_extinction_expression Fc^*^=kFc[1+0.001xFc^2^\l^3^/sin(2\q)]^-1/4^
_refine_ls_extinction_method SHELXL
_refine_ls_goodness_of_fit_ref 1.158
_refine_ls_hydrogen_treatment constr
_refine_ls_matrix_type full
_refine_ls_number_parameters 269
_refine_ls_number_reflns 2576
_refine_ls_number_restraints 0
_refine_ls_restrained_S_all 1.158
_refine_ls_R_factor_all 0.0740
_refine_ls_R_factor_gt 0.0504
_refine_ls_shift/su_max 0.000
_refine_ls_shift/su_mean 0.000
_refine_ls_structure_factor_coef Fsqd
_refine_ls_weighting_details 'calc w=1/[\s^2^(Fo^2^)+(0.0631P)^2^+0.7834P] where P=(Fo^2^+2Fc^2^)/3'
_refine_ls_weighting_scheme calc
_refine_ls_wR_factor_gt 0.1304
_refine_ls_wR_factor_ref 0.1647
_reflns_number_gt 1921
_reflns_number_total 2576
_reflns_threshold_expression >2sigma(I)
_cod_data_source_file b923855g.txt
_cod_data_source_block tramsal
_cod_depositor_comments
;
The following automatic conversions were performed:

'_symmetry_cell_setting' value 'Triclinic' changed to 'triclinic'
according to /home/saulius/struct/CIF-dictionaries/cif_core.dic
dictionary named 'cif_core.dic' version 2.4.2 from 2011-04-26.

Automatic conversion script
Id: cif_fix_values 1891 2012-01-12 08:04:46Z andrius 
;
_cod_original_sg_symbol_H-M P-1
_cod_database_code 7212280

loop_
_symmetry_equiv_pos_as_xyz
'x, y, z'
'-x, -y, -z'

loop_
_atom_site_label
_atom_site_type_symbol
_atom_site_fract_x
_atom_site_fract_y
_atom_site_fract_z
_atom_site_U_iso_or_equiv
_atom_site_adp_type
_atom_site_occupancy
_atom_site_symmetry_multiplicity
_atom_site_calc_flag
_atom_site_refinement_flags
C1A C -0.1234(4) -0.0373(3) 0.2727(2) 0.0382(9) Uani 1 1 d .
H1AA H -0.2057 0.0082 0.3118 0.046 Uiso 1 1 calc R
C2A C 0.0253(4) -0.0663(3) 0.3383(2) 0.0497(10) Uani 1 1 d .
H2AA H 0.0413 0.0249 0.3459 0.060 Uiso 1 1 calc R
H2AB H 0.1087 -0.1077 0.2993 0.060 Uiso 1 1 calc R
C3A C 0.0258(5) -0.1692(3) 0.4505(2) 0.0571(11) Uani 1 1 d .
H3AA H -0.0545 -0.1261 0.4911 0.068 Uiso 1 1 calc R
H3AB H 0.1222 -0.1849 0.4898 0.068 Uiso 1 1 calc R
C4A C 0.0018(5) -0.3142(3) 0.4413(2) 0.0564(11) Uani 1 1 d .
H4AA H 0.0869 -0.3615 0.4067 0.068 Uiso 1 1 calc R
H4AB H -0.0031 -0.3768 0.5134 0.068 Uiso 1 1 calc R
C5A C -0.1450(4) -0.2902(3) 0.3747(2) 0.0497(10) Uani 1 1 d .
H5AA H -0.2302 -0.2558 0.4153 0.060 Uiso 1 1 calc R
H5AB H -0.1541 -0.3827 0.3653 0.060 Uiso 1 1 calc R
C6A C -0.1566(4) -0.1810(3) 0.2613(2) 0.0371(9) Uani 1 1 d .
C7A C -0.3148(4) -0.1564(3) 0.2097(2) 0.0400(9) Uani 1 1 d .
C8A C -0.4424(5) -0.0806(3) 0.2499(3) 0.0543(12) Uani 1 1 d .
H8AA H -0.4307 -0.0414 0.3072 0.065 Uiso 1 1 calc R
C9A C -0.5871(5) -0.0632(4) 0.2049(3) 0.0602(12) Uani 1 1 d .
H9AA H -0.6710 -0.0108 0.2316 0.072 Uiso 1 1 calc R
C10A C -0.6077(5) -0.1228(4) 0.1210(3) 0.0581(11) Uani 1 1 d .
H10A H -0.7048 -0.1116 0.0917 0.070 Uiso 1 1 calc R
C11A C -0.4818(5) -0.1993(3) 0.0815(2) 0.0493(11) Uani 1 1 d .
C12A C -0.3375(5) -0.2151(3) 0.1245(2) 0.0452(11) Uani 1 1 d .
H12A H -0.2539 -0.2657 0.0962 0.054 Uiso 1 1 calc R
O13A O -0.5130(3) -0.2579(3) -0.00011(19) 0.0722(9) Uani 1 1 d .
C14A C -0.3869(5) -0.3294(5) -0.0482(3) 0.0864(15) Uani 1 1 d .
H14A H -0.4227 -0.3698 -0.1010 0.130 Uiso 1 1 calc R
H14B H -0.3231 -0.4058 0.0071 0.130 Uiso 1 1 calc R
H14C H -0.3295 -0.2610 -0.0833 0.130 Uiso 1 1 calc R
C15A C -0.1254(4) 0.0646(3) 0.1593(2) 0.0442(9) Uani 1 1 d .
H15A H -0.0445 0.0199 0.1199 0.053 Uiso 1 1 calc R
H15B H -0.2211 0.0751 0.1208 0.053 Uiso 1 1 calc R
N16A N -0.1064(3) 0.2136(2) 0.15723(17) 0.0409(8) Uani 1 1 d .
H16A H -0.0067 0.2172 0.2002 0.085(13) Uiso 1 1 d R
C17A C -0.0934(5) 0.2967(3) 0.0427(2) 0.0629(12) Uani 1 1 d .
H17A H -0.0119 0.2423 0.0108 0.094 Uiso 1 1 calc R
H17B H -0.0728 0.3884 0.0421 0.094 Uiso 1 1 calc R
H17C H -0.1870 0.3129 0.0015 0.094 Uiso 1 1 calc R
C18A C -0.2325(5) 0.2956(3) 0.2087(3) 0.0632(11) Uani 1 1 d .
H18A H -0.2330 0.2452 0.2841 0.095 Uiso 1 1 calc R
H18B H -0.3279 0.3034 0.1725 0.095 Uiso 1 1 calc R
H18C H -0.2178 0.3909 0.2025 0.095 Uiso 1 1 calc R
O19A O -0.0419(3) -0.23303(19) 0.19398(15) 0.0458(7) Uani 1 1 d .
H19A H -0.0272 -0.3440 0.2122 0.124(16) Uiso 1 1 d R
O1B O 0.3447(3) 0.1262(2) 0.40941(19) 0.0627(8) Uani 1 1 d .
H1C H 0.2445 0.1454 0.3519 0.136(19) Uiso 1 1 d R
C1B C 0.3810(4) 0.2572(3) 0.3841(2) 0.0473(10) Uani 1 1 d .
C2B C 0.5096(5) 0.2699(4) 0.4345(3) 0.0580(11) Uani 1 1 d .
H2B H 0.5685 0.1900 0.4852 0.070 Uiso 1 1 calc R
C3B C 0.5506(5) 0.4001(4) 0.4099(3) 0.0633(11) Uani 1 1 d .
H3B H 0.6374 0.4078 0.4441 0.076 Uiso 1 1 calc R
C4B C 0.4639(5) 0.5204(4) 0.3343(3) 0.0601(12) Uani 1 1 d .
H4B H 0.4933 0.6079 0.3170 0.072 Uiso 1 1 calc R
C5B C 0.3342(5) 0.5094(3) 0.2853(3) 0.0518(11) Uani 1 1 d .
H5B H 0.2751 0.5906 0.2358 0.062 Uiso 1 1 calc R
C6B C 0.2896(4) 0.3783(3) 0.3086(2) 0.0414(9) Uani 1 1 d .
C7B C 0.1506(4) 0.3687(3) 0.2531(2) 0.0451(10) Uani 1 1 d .
O71B O 0.0584(3) 0.4786(2) 0.19728(19) 0.0629(8) Uani 1 1 d .
O72B O 0.1315(3) 0.2398(2) 0.26439(18) 0.0582(8) Uani 1 1 d .

loop_
_atom_site_aniso_label
_atom_site_aniso_U_11
_atom_site_aniso_U_22
_atom_site_aniso_U_33
_atom_site_aniso_U_23
_atom_site_aniso_U_13
_atom_site_aniso_U_12
C1A 0.045(3) 0.0337(13) 0.0394(13) -0.0131(10) 0.0015(14) -0.0123(13)
C2A 0.063(3) 0.0422(15) 0.0502(16) -0.0137(12) -0.0009(17) -0.0223(15)
C3A 0.073(3) 0.0514(17) 0.0482(16) -0.0092(13) -0.0103(17) -0.0220(17)
C4A 0.075(3) 0.0438(16) 0.0489(16) -0.0054(12) -0.0053(18) -0.0180(16)
C5A 0.067(3) 0.0344(13) 0.0500(16) -0.0082(11) 0.0024(17) -0.0190(15)
C6A 0.037(3) 0.0362(13) 0.0420(14) -0.0140(10) 0.0070(15) -0.0125(13)
C7A 0.038(3) 0.0367(13) 0.0506(15) -0.0151(11) 0.0083(16) -0.0152(14)
C8A 0.053(4) 0.0557(18) 0.066(2) -0.0319(15) 0.009(2) -0.0190(18)
C9A 0.047(4) 0.062(2) 0.080(2) -0.0352(17) 0.013(2) -0.0123(19)
C10A 0.048(3) 0.065(2) 0.0653(19) -0.0201(16) 0.0015(18) -0.0186(18)
C11A 0.046(4) 0.0573(18) 0.0509(16) -0.0209(13) -0.0004(18) -0.0177(17)
C12A 0.045(4) 0.0469(15) 0.0489(16) -0.0189(12) 0.0050(17) -0.0148(15)
O13A 0.060(2) 0.1016(19) 0.0695(15) -0.0484(14) -0.0045(13) -0.0179(15)
C14A 0.081(4) 0.113(3) 0.079(3) -0.062(2) -0.003(2) -0.009(3)
C15A 0.059(3) 0.0368(14) 0.0424(14) -0.0131(11) 0.0015(14) -0.0201(14)
N16A 0.047(2) 0.0346(11) 0.0439(12) -0.0111(9) 0.0025(12) -0.0145(11)
C17A 0.092(4) 0.0499(17) 0.0480(16) -0.0037(13) 0.0094(18) -0.0309(18)
C18A 0.065(4) 0.0482(17) 0.080(2) -0.0271(16) 0.015(2) -0.0107(17)
O19A 0.048(2) 0.0401(10) 0.0543(11) -0.0198(8) 0.0110(10) -0.0126(10)
O1B 0.068(2) 0.0436(11) 0.0721(14) -0.0058(10) -0.0021(13) -0.0165(11)
C1B 0.053(3) 0.0440(15) 0.0473(15) -0.0159(12) 0.0069(17) -0.0126(15)
C2B 0.054(4) 0.066(2) 0.0560(18) -0.0203(15) -0.0002(19) -0.0134(19)
C3B 0.054(3) 0.084(3) 0.065(2) -0.0373(19) 0.0004(19) -0.023(2)
C4B 0.066(4) 0.061(2) 0.069(2) -0.0294(16) 0.010(2) -0.0313(19)
C5B 0.059(4) 0.0454(16) 0.0576(17) -0.0192(13) 0.0013(18) -0.0188(16)
C6B 0.042(3) 0.0407(14) 0.0485(15) -0.0209(12) 0.0069(15) -0.0133(14)
C7B 0.048(3) 0.0391(15) 0.0525(16) -0.0195(12) 0.0036(16) -0.0112(15)
O71B 0.069(2) 0.0406(11) 0.0771(15) -0.0178(10) -0.0161(13) -0.0067(11)
O72B 0.058(2) 0.0392(11) 0.0803(15) -0.0138(10) -0.0114(13) -0.0189(11)

loop_
_atom_type_symbol
_atom_type_description
_atom_type_scat_dispersion_real
_atom_type_scat_dispersion_imag
_atom_type_scat_source
C C 0.0033 0.0016 'International Tables Vol C Tables 4.2.6.8 and 6.1.1.4'
H H 0.0000 0.0000 'International Tables Vol C Tables 4.2.6.8 and 6.1.1.4'
N N 0.0061 0.0033 'International Tables Vol C Tables 4.2.6.8 and 6.1.1.4'
O O 0.0106 0.0060 'International Tables Vol C Tables 4.2.6.8 and 6.1.1.4'

loop_
_geom_angle_atom_site_label_1
_geom_angle_atom_site_label_2
_geom_angle_atom_site_label_3
_geom_angle
C2A C1A C15A 112.7(3)
C2A C1A C6A 111.1(2)
C15A C1A C6A 108.6(2)
C1A C2A C3A 112.0(3)
C2A C3A C4A 110.5(2)
C5A C4A C3A 110.1(3)
C4A C5A C6A 114.4(3)
O19A C6A C7A 110.8(2)
O19A C6A C5A 111.1(2)
C7A C6A C5A 108.3(2)
O19A C6A C1A 104.9(2)
C7A C6A C1A 111.8(2)
C5A C6A C1A 109.8(2)
C8A C7A C12A 118.0(4)
C8A C7A C6A 120.8(3)
C12A C7A C6A 121.2(3)
C9A C8A C7A 120.5(3)
C10A C9A C8A 120.8(4)
C11A C10A C9A 119.0(4)
O13A C11A C12A 124.3(3)
O13A C11A C10A 115.1(4)
C12A C11A C10A 120.5(3)
C11A C12A C7A 121.2(3)
C11A O13A C14A 117.2(3)
N16A C15A C1A 114.9(2)
C18A N16A C17A 110.6(2)
C18A N16A C15A 112.6(3)
C17A N16A C15A 109.6(2)
O1B C1B C2B 118.6(3)
O1B C1B C6B 121.0(3)
C2B C1B C6B 120.3(3)
C3B C2B C1B 120.2(3)
C2B C3B C4B 120.6(4)
C5B C4B C3B 119.6(3)
C4B C5B C6B 121.1(3)
C5B C6B C1B 118.2(3)
C5B C6B C7B 120.0(3)
C1B C6B C7B 121.8(3)
O71B C7B O72B 121.8(3)
O71B C7B C6B 122.2(3)
O72B C7B C6B 116.1(3)

loop_
_geom_bond_atom_site_label_1
_geom_bond_atom_site_label_2
_geom_bond_distance
C1A C2A 1.519(5)
C1A C15A 1.526(4)
C1A C6A 1.553(4)
C2A C3A 1.520(4)
C3A C4A 1.525(4)
C4A C5A 1.521(5)
C5A C6A 1.545(4)
C6A O19A 1.431(3)
C6A C7A 1.523(5)
C7A C8A 1.394(5)
C7A C12A 1.396(4)
C8A C9A 1.389(5)
C9A C10A 1.383(5)
C10A C11A 1.382(5)
C11A O13A 1.376(4)
C11A C12A 1.381(5)
O13A C14A 1.420(5)
C15A N16A 1.508(3)
N16A C18A 1.490(4)
N16A C17A 1.494(3)
O1B C1B 1.360(4)
C1B C2B 1.381(5)
C1B C6B 1.408(4)
C2B C3B 1.372(5)
C3B C4B 1.388(5)
C4B C5B 1.375(5)
C5B C6B 1.397(4)
C6B C7B 1.484(5)
C7B O71B 1.248(4)
C7B O72B 1.289(3)
